data_4109669
loop_
_publ_author_name
'Holger Braunschweig'
'Thomas Kupfer'
'Matthias Lutz'
'Krzysztof Radacki'

_publ_contact_author_address
; Institut fuer Anorganische Chemie
Universitaet Wuerzburg
Am Hubland
97074 Wuerzburg, Germany
;
_publ_contact_author_email H.Braunschweig@mail.uni-wuerzburg.de
_publ_contact_author_fax +49-931-8884623
_publ_contact_author_name 'Prof. Dr. Holger Braunschweig'
_publ_contact_author_phone +49-931-8885260
_publ_section_title
;
 Ansa [1]Trochrocenophanes and Their Related Unstrained 1,1'-Disubstituted
 Counterparts: Synthesis and Electronic Structure
;
_journal_name_full 'Journal of the American Chemical Society'
_journal_page_first 8893
_journal_page_last 8906
_journal_paper_doi 10.1021/ja0724947
_journal_volume 129
_journal_year 2007
_chemical_formula_moiety 'C18 H28 B Cr N Si2'
_chemical_formula_sum 'C18 H28 B Cr N Si2'
_chemical_formula_weight 377.40
_chemical_name_common
;
?
;
_chemical_name_systematic
; 
?
;
_space_group_IT_number 2
_symmetry_cell_setting triclinic
_symmetry_space_group_name_Hall '-P 1'
_symmetry_space_group_name_H-M 'P -1'
_atom_sites_solution_hydrogens geom
_atom_sites_solution_primary direct
_atom_sites_solution_secondary difmap
_audit_creation_method SHELXL-97
_cell_angle_alpha 104.538(2)
_cell_angle_beta 99.734(2)
_cell_angle_gamma 93.165(2)
_cell_formula_units_Z 2
_cell_length_a 6.4925(3)
_cell_length_b 9.8498(4)
_cell_length_c 15.5959(7)
_cell_measurement_reflns_used 8943
_cell_measurement_temperature 100(2)
_cell_measurement_theta_max 26.04
_cell_measurement_theta_min 2.22
_cell_volume 946.52(7)
_computing_cell_refinement 'Saint+ ver. 7.12A (Bruker AXS)'
_computing_data_collection 'APEX2 ver. 1.0-27 (Bruker AXS)'
_computing_data_reduction 'Saint+ ver. 7.12A (Bruker AXS)'
_computing_molecular_graphics 'XP ver. 5.1 (Bruker AXS, 1998)'
_computing_publication_material 'SHELXL-97 (Sheldrick, 1997)'
_computing_structure_refinement 'SHELXL-97 (Sheldrick, 1997)'
_computing_structure_solution 'SHELXS-97 (Sheldrick, 1990)'
_diffrn_ambient_temperature 100(2)
_diffrn_measured_fraction_theta_full 0.993
_diffrn_measured_fraction_theta_max 0.985
_diffrn_measurement_device_type 'CCD area detector'
_diffrn_measurement_method 'phi and omega scans'
_diffrn_radiation_monochromator 'multi-layer mirror'
_diffrn_radiation_source 'rotating anode'
_diffrn_radiation_type MoK\a
_diffrn_radiation_wavelength 0.71073
_diffrn_reflns_av_R_equivalents 0.0482
_diffrn_reflns_av_sigmaI/netI 0.0399
_diffrn_reflns_limit_h_max 7
_diffrn_reflns_limit_h_min -8
_diffrn_reflns_limit_k_max 12
_diffrn_reflns_limit_k_min -12
_diffrn_reflns_limit_l_max 19
_diffrn_reflns_limit_l_min -19
_diffrn_reflns_number 21322
_diffrn_reflns_theta_full 26.00
_diffrn_reflns_theta_max 26.10
_diffrn_reflns_theta_min 1.37
_exptl_absorpt_coefficient_mu 0.729
_exptl_absorpt_correction_T_max 0.9856
_exptl_absorpt_correction_T_min 0.8800
_exptl_absorpt_correction_type multi-scan
_exptl_absorpt_process_details 'Sadabs 2004/1 (Brucker Nonius 2004)'
_exptl_crystal_colour brown
_exptl_crystal_density_diffrn 1.324
_exptl_crystal_description plate
_exptl_crystal_F_000 400
_exptl_crystal_size_max 0.18
_exptl_crystal_size_mid 0.11
_exptl_crystal_size_min 0.02
_refine_diff_density_max 0.529
_refine_diff_density_min -0.651
_refine_diff_density_rms 0.081
_refine_ls_extinction_method none
_refine_ls_goodness_of_fit_ref 1.085
_refine_ls_hydrogen_treatment constr
_refine_ls_matrix_type full
_refine_ls_number_parameters 208
_refine_ls_number_reflns 3691
_refine_ls_number_restraints 0
_refine_ls_restrained_S_all 1.085
_refine_ls_R_factor_all 0.0580
_refine_ls_R_factor_gt 0.0417
_refine_ls_shift/su_max 0.000
_refine_ls_shift/su_mean 0.000
_refine_ls_structure_factor_coef Fsqd
_refine_ls_weighting_details 'calc w=1/[\s^2^(Fo^2^)+(0.0515P)^2^+1.2094P] where P=(Fo^2^+2Fc^2^)/3'
_refine_ls_weighting_scheme calc
_refine_ls_wR_factor_gt 0.1018
_refine_ls_wR_factor_ref 0.1099
_reflns_number_gt 3019
_reflns_number_total 3691
_reflns_threshold_expression >2sigma(I)
_cod_data_source_file ja0724947si20070410_071713.cif
_cod_data_source_block kr100
_cod_original_sg_symbol_Hall '-P 1 '
_cod_database_code 4109669

loop_
_symmetry_equiv_pos_as_xyz
'x, y, z'
'-x, -y, -z'

loop_
_atom_site_label
_atom_site_type_symbol
_atom_site_fract_x
_atom_site_fract_y
_atom_site_fract_z
_atom_site_U_iso_or_equiv
_atom_site_adp_type
_atom_site_occupancy
_atom_site_symmetry_multiplicity
_atom_site_calc_flag
_atom_site_refinement_flags
Cr1 Cr 0.46511(7) 0.35744(5) 0.63305(3) 0.01304(14) Uani 1 1 d .
B1 B 0.3274(5) 0.2226(3) 0.7484(2) 0.0150(6) Uani 1 1 d .
N1 N 0.2468(3) 0.1521(2) 0.80494(15) 0.0130(5) Uani 1 1 d .
Si1 Si 0.23462(12) -0.03678(8) 0.76996(5) 0.01407(18) Uani 1 1 d .
Si2 Si 0.19312(12) 0.24438(8) 0.91117(5) 0.01416(18) Uani 1 1 d .
C11 C 0.4155(4) 0.1559(3) 0.65670(18) 0.0150(6) Uani 1 1 d .
C12 C 0.6316(4) 0.1803(3) 0.65142(18) 0.0160(6) Uani 1 1 d .
H12A H 0.7448 0.1863 0.6980 0.019 Uiso 1 1 calc R
C13 C 0.6469(5) 0.1941(3) 0.56451(18) 0.0171(6) Uani 1 1 d .
H13A H 0.7705 0.2121 0.5448 0.021 Uiso 1 1 calc R
C14 C 0.4419(4) 0.1757(3) 0.51303(18) 0.0164(6) Uani 1 1 d .
H14A H 0.4062 0.1792 0.4534 0.020 Uiso 1 1 calc R
C15 C 0.3001(5) 0.1508(3) 0.56843(18) 0.0159(6) Uani 1 1 d .
H15A H 0.1549 0.1339 0.5506 0.019 Uiso 1 1 calc R
C21 C 0.3520(4) 0.3886(3) 0.75212(18) 0.0155(6) Uani 1 1 d .
C22 C 0.5635(5) 0.4523(3) 0.77405(18) 0.0178(6) Uani 1 1 d .
H22A H 0.6430 0.4392 0.8263 0.021 Uiso 1 1 calc R
C23 C 0.6711(5) 0.5324(3) 0.72851(19) 0.0204(6) Uani 1 1 d .
H23A H 0.8109 0.5630 0.7548 0.024 Uiso 1 1 calc R
C24 C 0.5972(5) 0.5723(3) 0.6493(2) 0.0211(6) Uani 1 1 d .
H24A H 0.6975 0.6165 0.6265 0.025 Uiso 1 1 calc R
C25 C 0.3900(5) 0.5537(3) 0.6002(2) 0.0206(6) Uani 1 1 d .
H25A H 0.3694 0.5863 0.5487 0.025 Uiso 1 1 calc R
C26 C 0.2113(5) 0.4915(3) 0.6206(2) 0.0204(6) Uani 1 1 d .
H26A H 0.0849 0.4987 0.5846 0.024 Uiso 1 1 calc R
C27 C 0.1926(5) 0.4197(3) 0.68707(19) 0.0182(6) Uani 1 1 d .
H27A H 0.0561 0.3879 0.6886 0.022 Uiso 1 1 calc R
C31 C 0.1072(5) -0.1245(3) 0.8440(2) 0.0204(6) Uani 1 1 d .
H31A H 0.1845 -0.0930 0.9047 0.031 Uiso 1 1 calc R
H31B H 0.1061 -0.2248 0.8226 0.031 Uiso 1 1 calc R
H31C H -0.0345 -0.1005 0.8424 0.031 Uiso 1 1 calc R
C32 C 0.5060(4) -0.0878(3) 0.7755(2) 0.0197(6) Uani 1 1 d .
H32A H 0.5762 -0.0445 0.7382 0.030 Uiso 1 1 calc R
H32B H 0.5015 -0.1885 0.7545 0.030 Uiso 1 1 calc R
H32C H 0.5809 -0.0570 0.8367 0.030 Uiso 1 1 calc R
C33 C 0.0731(5) -0.1050(3) 0.65466(19) 0.0213(6) Uani 1 1 d .
H33A H 0.1316 -0.0633 0.6136 0.032 Uiso 1 1 calc R
H33B H -0.0682 -0.0814 0.6553 0.032 Uiso 1 1 calc R
H33C H 0.0727 -0.2056 0.6356 0.032 Uiso 1 1 calc R
C41 C 0.2175(5) 0.4392(3) 0.93014(19) 0.0205(6) Uani 1 1 d .
H41A H 0.3568 0.4712 0.9259 0.031 Uiso 1 1 calc R
H41B H 0.1910 0.4829 0.9890 0.031 Uiso 1 1 calc R
H41C H 0.1172 0.4640 0.8853 0.031 Uiso 1 1 calc R
C42 C -0.0820(4) 0.1934(3) 0.92090(19) 0.0192(6) Uani 1 1 d .
H42A H -0.1787 0.2149 0.8735 0.029 Uiso 1 1 calc R
H42B H -0.1082 0.2449 0.9783 0.029 Uiso 1 1 calc R
H42C H -0.1003 0.0941 0.9158 0.029 Uiso 1 1 calc R
C43 C 0.3831(5) 0.2033(3) 1.00263(19) 0.0224(7) Uani 1 1 d .
H43A H 0.5238 0.2298 0.9971 0.034 Uiso 1 1 calc R
H43B H 0.3656 0.1040 0.9977 0.034 Uiso 1 1 calc R
H43C H 0.3578 0.2548 1.0602 0.034 Uiso 1 1 calc R

loop_
_atom_site_aniso_label
_atom_site_aniso_U_11
_atom_site_aniso_U_22
_atom_site_aniso_U_33
_atom_site_aniso_U_23
_atom_site_aniso_U_13
_atom_site_aniso_U_12
Cr1 0.0176(2) 0.0116(2) 0.0098(2) 0.00187(17) 0.00378(17) 0.00122(16)
B1 0.0153(15) 0.0164(17) 0.0113(15) 0.0018(13) 0.0002(12) 0.0017(12)
N1 0.0144(12) 0.0126(12) 0.0102(11) 0.0004(9) 0.0018(9) 0.0008(9)
Si1 0.0167(4) 0.0130(4) 0.0115(4) 0.0020(3) 0.0019(3) 0.0006(3)
Si2 0.0170(4) 0.0157(4) 0.0092(4) 0.0016(3) 0.0035(3) 0.0016(3)
C11 0.0230(15) 0.0083(14) 0.0129(14) 0.0015(11) 0.0034(11) 0.0024(11)
C12 0.0211(15) 0.0129(14) 0.0127(14) 0.0018(11) 0.0016(11) 0.0050(11)
C13 0.0221(15) 0.0127(14) 0.0168(14) 0.0005(11) 0.0088(11) 0.0036(11)
C14 0.0239(15) 0.0127(14) 0.0107(13) -0.0004(11) 0.0030(11) 0.0013(11)
C15 0.0205(15) 0.0113(14) 0.0131(14) -0.0003(11) 0.0019(11) -0.0006(11)
C21 0.0233(15) 0.0130(14) 0.0102(13) 0.0001(11) 0.0073(11) 0.0031(11)
C22 0.0251(16) 0.0159(15) 0.0094(13) -0.0019(11) 0.0028(11) 0.0020(11)
C23 0.0222(15) 0.0130(15) 0.0195(15) -0.0055(12) 0.0028(12) -0.0031(11)
C24 0.0312(17) 0.0122(15) 0.0208(15) 0.0011(12) 0.0128(13) -0.0006(12)
C25 0.0352(18) 0.0136(15) 0.0165(15) 0.0054(12) 0.0105(12) 0.0077(12)
C26 0.0245(16) 0.0181(16) 0.0191(15) 0.0041(12) 0.0039(12) 0.0106(12)
C27 0.0203(15) 0.0168(15) 0.0182(15) 0.0015(12) 0.0093(12) 0.0046(11)
C31 0.0245(16) 0.0178(16) 0.0201(15) 0.0068(12) 0.0056(12) 0.0008(12)
C32 0.0227(15) 0.0162(15) 0.0206(15) 0.0048(12) 0.0044(12) 0.0038(11)
C33 0.0269(16) 0.0153(15) 0.0176(15) 0.0013(12) -0.0006(12) -0.0027(12)
C41 0.0286(16) 0.0163(15) 0.0157(15) -0.0003(12) 0.0085(12) 0.0024(12)
C42 0.0218(15) 0.0170(15) 0.0182(15) 0.0004(12) 0.0093(12) -0.0001(11)
C43 0.0242(16) 0.0272(17) 0.0139(14) 0.0044(13) 0.0000(12) 0.0035(12)

loop_
_atom_type_symbol
_atom_type_description
_atom_type_scat_dispersion_real
_atom_type_scat_dispersion_imag
_atom_type_scat_source
C C 0.0033 0.0016 'International Tables Vol C Tables 4.2.6.8 and 6.1.1.4'
H H 0.0000 0.0000 'International Tables Vol C Tables 4.2.6.8 and 6.1.1.4'
N N 0.0061 0.0033 'International Tables Vol C Tables 4.2.6.8 and 6.1.1.4'
B B 0.0013 0.0007 'International Tables Vol C Tables 4.2.6.8 and 6.1.1.4'
Si Si 0.0817 0.0704 'International Tables Vol C Tables 4.2.6.8 and 6.1.1.4'
Cr Cr 0.3209 0.6236 'International Tables Vol C Tables 4.2.6.8 and 6.1.1.4'

loop_
_geom_angle_atom_site_label_1
_geom_angle_atom_site_label_2
_geom_angle_atom_site_label_3
_geom_angle
C21 Cr1 C11 73.08(11)
C21 Cr1 C22 39.67(11)
C11 Cr1 C22 90.93(11)
C21 Cr1 C27 39.51(11)
C11 Cr1 C27 90.01(11)
C22 Cr1 C27 72.19(11)
C21 Cr1 C12 95.14(11)
C11 Cr1 C12 39.01(11)
C22 Cr1 C12 88.01(11)
C27 Cr1 C12 125.68(11)
C21 Cr1 C15 96.90(11)
C11 Cr1 C15 39.23(10)
C22 Cr1 C15 127.56(11)
C27 Cr1 C15 89.11(11)
C12 Cr1 C15 63.71(11)
C21 Cr1 C24 98.70(11)
C11 Cr1 C24 160.56(11)
C22 Cr1 C24 72.56(11)
C27 Cr1 C24 94.44(11)
C12 Cr1 C24 127.65(12)
C15 Cr1 C24 159.44(11)
C21 Cr1 C25 98.71(11)
C11 Cr1 C25 158.78(11)
C22 Cr1 C25 94.74(11)
C27 Cr1 C25 72.42(11)
C12 Cr1 C25 161.39(11)
C15 Cr1 C25 126.24(11)
C24 Cr1 C25 37.72(12)
C21 Cr1 C26 74.17(11)
C11 Cr1 C26 121.84(11)
C22 Cr1 C26 93.16(11)
C27 Cr1 C26 38.08(11)
C12 Cr1 C26 160.84(11)
C15 Cr1 C26 101.19(11)
C24 Cr1 C26 70.56(12)
C25 Cr1 C26 37.52(11)
C21 Cr1 C23 74.50(11)
C11 Cr1 C23 123.29(11)
C22 Cr1 C23 38.28(11)
C27 Cr1 C23 93.32(11)
C12 Cr1 C23 101.24(11)
C15 Cr1 C23 162.42(11)
C24 Cr1 C23 37.63(11)
C25 Cr1 C23 70.88(12)
C26 Cr1 C23 91.31(12)
C21 Cr1 C13 132.65(11)
C11 Cr1 C13 64.77(10)
C22 Cr1 C13 119.01(11)
C27 Cr1 C13 151.34(11)
C12 Cr1 C13 37.76(10)
C15 Cr1 C13 62.89(11)
C24 Cr1 C13 113.90(11)
C25 Cr1 C13 128.18(11)
C26 Cr1 C13 147.67(11)
C23 Cr1 C13 111.51(11)
C21 Cr1 C14 134.03(11)
C11 Cr1 C14 64.85(10)
C22 Cr1 C14 150.79(11)
C27 Cr1 C14 121.06(11)
C12 Cr1 C14 62.96(10)
C15 Cr1 C14 37.69(10)
C24 Cr1 C14 126.97(11)
C25 Cr1 C14 113.78(11)
C26 Cr1 C14 113.09(11)
C23 Cr1 C14 145.45(11)
C13 Cr1 C14 37.10(10)
N1 B1 C21 131.0(3)
N1 B1 C11 128.5(3)
C21 B1 C11 100.5(2)
B1 N1 Si2 121.76(19)
B1 N1 Si1 115.37(19)
Si2 N1 Si1 122.38(13)
N1 Si1 C32 108.62(12)
N1 Si1 C33 110.16(12)
C32 Si1 C33 111.97(14)
N1 Si1 C31 112.99(12)
C32 Si1 C31 107.27(13)
C33 Si1 C31 105.82(14)
N1 Si2 C41 113.43(12)
N1 Si2 C43 108.95(12)
C41 Si2 C43 107.53(14)
N1 Si2 C42 110.79(12)
C41 Si2 C42 105.99(13)
C43 Si2 C42 110.06(14)
C12 C11 C15 105.1(2)
C12 C11 B1 121.7(2)
C15 C11 B1 122.4(2)
C12 C11 Cr1 71.63(15)
C15 C11 Cr1 71.70(15)
B1 C11 Cr1 92.02(16)
C13 C12 C11 109.6(2)
C13 C12 Cr1 73.32(16)
C11 C12 Cr1 69.36(15)
C13 C12 H12A 125.2
C11 C12 H12A 125.2
Cr1 C12 H12A 123.7
C14 C13 C12 108.0(2)
C14 C13 Cr1 71.67(16)
C12 C13 Cr1 68.92(15)
C14 C13 H13A 126.0
C12 C13 H13A 126.0
Cr1 C13 H13A 125.0
C13 C14 C15 107.7(2)
C13 C14 Cr1 71.23(16)
C15 C14 Cr1 68.93(15)
C13 C14 H14A 126.1
C15 C14 H14A 126.1
Cr1 C14 H14A 125.3
C14 C15 C11 109.5(2)
C14 C15 Cr1 73.39(16)
C11 C15 Cr1 69.08(15)
C14 C15 H15A 125.3
C11 C15 H15A 125.3
Cr1 C15 H15A 123.8
C27 C21 C22 123.9(3)
C27 C21 B1 110.8(2)
C22 C21 B1 114.6(2)
C27 C21 Cr1 72.93(16)
C22 C21 Cr1 72.52(15)
B1 C21 Cr1 94.34(16)
C23 C22 C21 129.9(3)
C23 C22 Cr1 72.76(16)
C21 C22 Cr1 67.81(15)
C23 C22 H22A 115.0
C21 C22 H22A 115.0
Cr1 C22 H22A 142.8
C24 C23 C22 129.4(3)
C24 C23 Cr1 70.99(17)
C22 C23 Cr1 68.96(16)
C24 C23 H23A 115.3
C22 C23 H23A 115.3
Cr1 C23 H23A 143.2
C23 C24 C25 128.0(3)
C23 C24 Cr1 71.38(16)
C25 C24 Cr1 71.29(17)
C23 C24 H24A 116.0
C25 C24 H24A 116.0
Cr1 C24 H24A 136.9
C26 C25 C24 127.1(3)
C26 C25 Cr1 71.28(16)
C24 C25 Cr1 70.99(17)
C26 C25 H25A 116.4
C24 C25 H25A 116.4
Cr1 C25 H25A 136.6
C25 C26 C27 130.3(3)
C25 C26 Cr1 71.21(17)
C27 C26 Cr1 69.38(16)
C25 C26 H26A 114.8
C27 C26 H26A 114.8
Cr1 C26 H26A 143.4
C26 C27 C21 129.6(3)
C26 C27 Cr1 72.54(16)
C21 C27 Cr1 67.56(15)
C26 C27 H27A 115.2
C21 C27 H27A 115.2
Cr1 C27 H27A 143.1
Si1 C31 H31A 109.5
Si1 C31 H31B 109.5
H31A C31 H31B 109.5
Si1 C31 H31C 109.5
H31A C31 H31C 109.5
H31B C31 H31C 109.5
Si1 C32 H32A 109.5
Si1 C32 H32B 109.5
H32A C32 H32B 109.5
Si1 C32 H32C 109.5
H32A C32 H32C 109.5
H32B C32 H32C 109.5
Si1 C33 H33A 109.5
Si1 C33 H33B 109.5
H33A C33 H33B 109.5
Si1 C33 H33C 109.5
H33A C33 H33C 109.5
H33B C33 H33C 109.5
Si2 C41 H41A 109.5
Si2 C41 H41B 109.5
H41A C41 H41B 109.5
Si2 C41 H41C 109.5
H41A C41 H41C 109.5
H41B C41 H41C 109.5
Si2 C42 H42A 109.5
Si2 C42 H42B 109.5
H42A C42 H42B 109.5
Si2 C42 H42C 109.5
H42A C42 H42C 109.5
H42B C42 H42C 109.5
Si2 C43 H43A 109.5
Si2 C43 H43B 109.5
H43A C43 H43B 109.5
Si2 C43 H43C 109.5
H43A C43 H43C 109.5
H43B C43 H43C 109.5

loop_
_geom_bond_atom_site_label_1
_geom_bond_atom_site_label_2
_geom_bond_distance
Cr1 C21 2.069(3)
Cr1 C11 2.126(3)
Cr1 C22 2.132(3)
Cr1 C27 2.140(3)
Cr1 C12 2.156(3)
Cr1 C15 2.161(3)
Cr1 C24 2.176(3)
Cr1 C25 2.180(3)
Cr1 C26 2.181(3)
Cr1 C23 2.182(3)
Cr1 C13 2.213(3)
Cr1 C14 2.219(3)
B1 N1 1.398(4)
B1 C21 1.620(4)
B1 C11 1.629(4)
N1 Si2 1.780(2)
N1 Si1 1.795(2)
Si1 C32 1.853(3)
Si1 C33 1.861(3)
Si1 C31 1.873(3)
Si2 C41 1.860(3)
Si2 C43 1.863(3)
Si2 C42 1.870(3)
C11 C12 1.430(4)
C11 C15 1.439(4)
C12 C13 1.415(4)
C12 H12A 0.9300
C13 C14 1.410(4)
C13 H13A 0.9300
C14 C15 1.416(4)
C14 H14A 0.9300
C15 H15A 0.9300
C21 C27 1.424(4)
C21 C22 1.427(4)
C22 C23 1.415(4)
C22 H22A 0.9300
C23 C24 1.406(4)
C23 H23A 0.9300
C24 C25 1.408(4)
C24 H24A 0.9300
C25 C26 1.403(4)
C25 H25A 0.9300
C26 C27 1.410(4)
C26 H26A 0.9300
C27 H27A 0.9300
C31 H31A 0.9600
C31 H31B 0.9600
C31 H31C 0.9600
C32 H32A 0.9600
C32 H32B 0.9600
C32 H32C 0.9600
C33 H33A 0.9600
C33 H33B 0.9600
C33 H33C 0.9600
C41 H41A 0.9600
C41 H41B 0.9600
C41 H41C 0.9600
C42 H42A 0.9600
C42 H42B 0.9600
C42 H42C 0.9600
C43 H43A 0.9600
C43 H43B 0.9600
C43 H43C 0.9600

loop_
_geom_torsion_atom_site_label_1
_geom_torsion_atom_site_label_2
_geom_torsion_atom_site_label_3
_geom_torsion_atom_site_label_4
_geom_torsion
C21 B1 N1 Si2 -11.9(4)
C11 B1 N1 Si2 170.8(2)
C21 B1 N1 Si1 175.9(2)
C11 B1 N1 Si1 -1.4(4)
B1 N1 Si1 C32 65.3(2)
Si2 N1 Si1 C32 -106.78(16)
B1 N1 Si1 C33 -57.7(2)
Si2 N1 Si1 C33 130.25(16)
B1 N1 Si1 C31 -175.8(2)
Si2 N1 Si1 C31 12.13(19)
B1 N1 Si2 C41 8.4(3)
Si1 N1 Si2 C41 179.95(14)
B1 N1 Si2 C43 -111.4(2)
Si1 N1 Si2 C43 60.21(18)
B1 N1 Si2 C42 127.4(2)
Si1 N1 Si2 C42 -61.00(18)
N1 B1 C11 C12 -114.1(3)
C21 B1 C11 C12 68.0(3)
N1 B1 C11 C15 106.8(3)
C21 B1 C11 C15 -71.1(3)
N1 B1 C11 Cr1 176.4(3)
C21 B1 C11 Cr1 -1.6(2)
C21 Cr1 C11 C12 -121.62(18)
C22 Cr1 C11 C12 -85.68(16)
C27 Cr1 C11 C12 -157.87(16)
C15 Cr1 C11 C12 113.6(2)
C24 Cr1 C11 C12 -54.4(4)
C25 Cr1 C11 C12 168.6(3)
C26 Cr1 C11 C12 -179.99(15)
C23 Cr1 C11 C12 -63.89(19)
C13 Cr1 C11 C12 36.22(15)
C14 Cr1 C11 C12 77.39(17)
C21 Cr1 C11 C15 124.82(18)
C22 Cr1 C11 C15 160.76(17)
C27 Cr1 C11 C15 88.58(17)
C12 Cr1 C11 C15 -113.6(2)
C24 Cr1 C11 C15 -167.9(3)
C25 Cr1 C11 C15 55.1(3)
C26 Cr1 C11 C15 66.46(19)
C23 Cr1 C11 C15 -177.44(16)
C13 Cr1 C11 C15 -77.33(17)
C14 Cr1 C11 C15 -36.16(16)
C21 Cr1 C11 B1 1.27(16)
C22 Cr1 C11 B1 37.21(17)
C27 Cr1 C11 B1 -34.98(17)
C12 Cr1 C11 B1 122.9(2)
C15 Cr1 C11 B1 -123.6(2)
C24 Cr1 C11 B1 68.5(4)
C25 Cr1 C11 B1 -68.5(3)
C26 Cr1 C11 B1 -57.10(19)
C23 Cr1 C11 B1 59.0(2)
C13 Cr1 C11 B1 159.11(19)
C14 Cr1 C11 B1 -159.72(19)
C15 C11 C12 C13 1.8(3)
B1 C11 C12 C13 -143.3(3)
Cr1 C11 C12 C13 -62.6(2)
C15 C11 C12 Cr1 64.37(18)
B1 C11 C12 Cr1 -80.7(2)
C21 Cr1 C12 C13 174.08(17)
C11 Cr1 C12 C13 119.2(2)
C22 Cr1 C12 C13 -146.85(18)
C27 Cr1 C12 C13 146.83(17)
C15 Cr1 C12 C13 78.92(18)
C24 Cr1 C12 C13 -80.8(2)
C25 Cr1 C12 C13 -47.9(4)
C26 Cr1 C12 C13 119.2(3)
C23 Cr1 C12 C13 -110.73(18)
C14 Cr1 C12 C13 36.55(16)
C21 Cr1 C12 C11 54.88(17)
C22 Cr1 C12 C11 93.94(16)
C27 Cr1 C12 C11 27.6(2)
C15 Cr1 C12 C11 -40.28(15)
C24 Cr1 C12 C11 160.03(16)
C25 Cr1 C12 C11 -167.1(3)
C26 Cr1 C12 C11 0.0(4)
C23 Cr1 C12 C11 130.07(16)
C13 Cr1 C12 C11 -119.2(2)
C14 Cr1 C12 C11 -82.65(17)
C11 C12 C13 C14 -1.2(3)
Cr1 C12 C13 C14 -61.35(19)
C11 C12 C13 Cr1 60.15(19)
C21 Cr1 C13 C14 110.41(19)
C11 Cr1 C13 C14 81.04(17)
C22 Cr1 C13 C14 157.11(16)
C27 Cr1 C13 C14 50.5(3)
C12 Cr1 C13 C14 118.4(2)
C15 Cr1 C13 C14 37.16(16)
C24 Cr1 C13 C14 -120.30(17)
C25 Cr1 C13 C14 -79.1(2)
C26 Cr1 C13 C14 -29.2(3)
C23 Cr1 C13 C14 -161.16(16)
C21 Cr1 C13 C12 -8.0(2)
C11 Cr1 C13 C12 -37.40(17)
C22 Cr1 C13 C12 38.7(2)
C27 Cr1 C13 C12 -67.9(3)
C15 Cr1 C13 C12 -81.28(18)
C24 Cr1 C13 C12 121.26(18)
C25 Cr1 C13 C12 162.48(17)
C26 Cr1 C13 C12 -147.6(2)
C23 Cr1 C13 C12 80.41(19)
C14 Cr1 C13 C12 -118.4(2)
C12 C13 C14 C15 0.1(3)
Cr1 C13 C14 C15 -59.50(19)
C12 C13 C14 Cr1 59.61(19)
C21 Cr1 C14 C13 -106.49(19)
C11 Cr1 C14 C13 -80.80(17)
C22 Cr1 C14 C13 -44.2(3)
C27 Cr1 C14 C13 -154.39(16)
C12 Cr1 C14 C13 -37.20(16)
C15 Cr1 C14 C13 -118.4(2)
C24 Cr1 C14 C13 81.1(2)
C25 Cr1 C14 C13 122.49(17)
C26 Cr1 C14 C13 163.52(16)
C23 Cr1 C14 C13 32.0(3)
C21 Cr1 C14 C15 11.9(2)
C11 Cr1 C14 C15 37.62(17)
C22 Cr1 C14 C15 74.2(3)
C27 Cr1 C14 C15 -36.0(2)
C12 Cr1 C14 C15 81.22(18)
C24 Cr1 C14 C15 -160.48(17)
C25 Cr1 C14 C15 -119.09(17)
C26 Cr1 C14 C15 -78.06(18)
C23 Cr1 C14 C15 150.4(2)
C13 Cr1 C14 C15 118.4(2)
C13 C14 C15 C11 1.0(3)
Cr1 C14 C15 C11 -59.95(19)
C13 C14 C15 Cr1 60.96(19)
C12 C11 C15 C14 -1.7(3)
B1 C11 C15 C14 143.1(3)
Cr1 C11 C15 C14 62.6(2)
C12 C11 C15 Cr1 -64.32(18)
B1 C11 C15 Cr1 80.5(2)
C21 Cr1 C15 C14 -171.40(17)
C11 Cr1 C15 C14 -119.1(2)
C22 Cr1 C15 C14 -143.66(17)
C27 Cr1 C15 C14 149.78(17)
C12 Cr1 C15 C14 -79.05(18)
C24 Cr1 C15 C14 49.5(4)
C25 Cr1 C15 C14 82.48(19)
C26 Cr1 C15 C14 113.45(17)
C23 Cr1 C15 C14 -112.0(4)
C13 Cr1 C15 C14 -36.59(16)
C21 Cr1 C15 C11 -52.29(18)
C22 Cr1 C15 C11 -24.6(2)
C27 Cr1 C15 C11 -91.11(17)
C12 Cr1 C15 C11 40.06(16)
C24 Cr1 C15 C11 168.6(3)
C25 Cr1 C15 C11 -158.41(16)
C26 Cr1 C15 C11 -127.44(17)
C23 Cr1 C15 C11 7.1(4)
C13 Cr1 C15 C11 82.52(17)
C14 Cr1 C15 C11 119.1(2)
N1 B1 C21 C27 -102.9(3)
C11 B1 C21 C27 75.0(3)
N1 B1 C21 C22 111.0(3)
C11 B1 C21 C22 -71.1(3)
N1 B1 C21 Cr1 -176.2(3)
C11 B1 C21 Cr1 1.6(2)
C11 Cr1 C21 C27 -111.67(18)
C22 Cr1 C21 C27 135.2(2)
C12 Cr1 C21 C27 -144.22(17)
C15 Cr1 C21 C27 -80.14(17)
C24 Cr1 C21 C27 86.42(18)
C25 Cr1 C21 C27 48.24(18)
C26 Cr1 C21 C27 19.59(17)
C23 Cr1 C21 C27 115.51(18)
C13 Cr1 C21 C27 -139.30(17)
C14 Cr1 C21 C27 -87.4(2)
C11 Cr1 C21 C22 113.17(18)
C27 Cr1 C21 C22 -135.2(2)
C12 Cr1 C21 C22 80.62(17)
C15 Cr1 C21 C22 144.70(17)
C24 Cr1 C21 C22 -48.74(18)
C25 Cr1 C21 C22 -86.92(17)
C26 Cr1 C21 C22 -115.58(18)
C23 Cr1 C21 C22 -19.65(16)
C13 Cr1 C21 C22 85.5(2)
C14 Cr1 C21 C22 137.39(18)
C11 Cr1 C21 B1 -1.28(16)
C22 Cr1 C21 B1 -114.4(2)
C27 Cr1 C21 B1 110.4(2)
C12 Cr1 C21 B1 -33.83(18)
C15 Cr1 C21 B1 30.25(18)
C24 Cr1 C21 B1 -163.19(17)
C25 Cr1 C21 B1 158.63(17)
C26 Cr1 C21 B1 129.98(19)
C23 Cr1 C21 B1 -134.10(19)
C13 Cr1 C21 B1 -28.9(2)
C14 Cr1 C21 B1 22.9(2)
C27 C21 C22 C23 -13.7(5)
B1 C21 C22 C23 127.4(3)
Cr1 C21 C22 C23 40.6(3)
C27 C21 C22 Cr1 -54.3(2)
B1 C21 C22 Cr1 86.7(2)
C21 Cr1 C22 C23 -148.5(3)
C11 Cr1 C22 C23 149.94(18)
C27 Cr1 C22 C23 -120.35(19)
C12 Cr1 C22 C23 111.03(18)
C15 Cr1 C22 C23 165.18(17)
C24 Cr1 C22 C23 -19.62(17)
C25 Cr1 C22 C23 -50.53(18)
C26 Cr1 C22 C23 -88.11(18)
C13 Cr1 C22 C23 88.52(19)
C14 Cr1 C22 C23 117.3(2)
C11 Cr1 C22 C21 -61.60(17)
C27 Cr1 C22 C21 28.11(16)
C12 Cr1 C22 C21 -100.50(17)
C15 Cr1 C22 C21 -46.4(2)
C24 Cr1 C22 C21 128.84(19)
C25 Cr1 C22 C21 97.93(17)
C26 Cr1 C22 C21 60.36(17)
C23 Cr1 C22 C21 148.5(3)
C13 Cr1 C22 C21 -123.02(17)
C14 Cr1 C22 C21 -94.3(3)
C21 C22 C23 C24 0.7(5)
Cr1 C22 C23 C24 39.9(3)
C21 C22 C23 Cr1 -39.2(3)
C21 Cr1 C23 C24 -128.08(19)
C11 Cr1 C23 C24 174.83(16)
C22 Cr1 C23 C24 -148.4(3)
C27 Cr1 C23 C24 -92.97(18)
C12 Cr1 C23 C24 139.64(17)
C15 Cr1 C23 C24 169.5(3)
C25 Cr1 C23 C24 -22.87(17)
C26 Cr1 C23 C24 -54.91(18)
C13 Cr1 C23 C24 101.65(18)
C14 Cr1 C23 C24 81.6(2)
C21 Cr1 C23 C22 20.27(17)
C11 Cr1 C23 C22 -36.8(2)
C27 Cr1 C23 C22 55.38(18)
C12 Cr1 C23 C22 -72.00(18)
C15 Cr1 C23 C22 -42.2(4)
C24 Cr1 C23 C22 148.4(3)
C25 Cr1 C23 C22 125.49(19)
C26 Cr1 C23 C22 93.44(18)
C13 Cr1 C23 C22 -110.00(17)
C14 Cr1 C23 C22 -130.1(2)
C22 C23 C24 C25 6.9(5)
Cr1 C23 C24 C25 46.2(3)
C22 C23 C24 Cr1 -39.3(3)
C21 Cr1 C24 C23 50.12(19)
C11 Cr1 C24 C23 -13.1(4)
C22 Cr1 C24 C23 19.92(17)
C27 Cr1 C24 C23 89.68(18)
C12 Cr1 C24 C23 -53.3(2)
C15 Cr1 C24 C23 -171.0(3)
C25 Cr1 C24 C23 143.1(3)
C26 Cr1 C24 C23 119.83(19)
C13 Cr1 C24 C23 -94.72(18)
C14 Cr1 C24 C23 -135.40(17)
C21 Cr1 C24 C25 -93.01(17)
C11 Cr1 C24 C25 -156.2(3)
C22 Cr1 C24 C25 -123.20(18)
C27 Cr1 C24 C25 -53.44(17)
C12 Cr1 C24 C25 163.55(16)
C15 Cr1 C24 C25 45.9(4)
C26 Cr1 C24 C25 -23.29(16)
C23 Cr1 C24 C25 -143.1(3)
C13 Cr1 C24 C25 122.16(17)
C14 Cr1 C24 C25 81.5(2)
C23 C24 C25 C26 0.5(5)
Cr1 C24 C25 C26 46.6(3)
C23 C24 C25 Cr1 -46.2(3)
C21 Cr1 C25 C26 -49.25(19)
C11 Cr1 C25 C26 16.0(4)
C22 Cr1 C25 C26 -89.02(18)
C27 Cr1 C25 C26 -19.40(17)
C12 Cr1 C25 C26 173.1(3)
C15 Cr1 C25 C26 56.0(2)
C24 Cr1 C25 C26 -142.2(3)
C23 Cr1 C25 C26 -119.43(19)
C13 Cr1 C25 C26 137.80(17)
C14 Cr1 C25 C26 97.46(18)
C21 Cr1 C25 C24 92.99(17)
C11 Cr1 C25 C24 158.2(3)
C22 Cr1 C25 C24 53.23(18)
C27 Cr1 C25 C24 122.85(18)
C12 Cr1 C25 C24 -44.7(4)
C15 Cr1 C25 C24 -161.77(16)
C26 Cr1 C25 C24 142.2(3)
C23 Cr1 C25 C24 22.82(16)
C13 Cr1 C25 C24 -80.0(2)
C14 Cr1 C25 C24 -120.29(17)
C24 C25 C26 C27 -7.5(5)
Cr1 C25 C26 C27 39.1(3)
C24 C25 C26 Cr1 -46.5(3)
C21 Cr1 C26 C25 128.89(19)
C11 Cr1 C26 C25 -173.26(16)
C22 Cr1 C26 C25 93.67(18)
C27 Cr1 C26 C25 149.1(3)
C12 Cr1 C26 C25 -173.3(3)
C15 Cr1 C26 C25 -137.04(17)
C24 Cr1 C26 C25 23.41(17)
C23 Cr1 C26 C25 55.40(18)
C13 Cr1 C26 C25 -80.8(3)
C14 Cr1 C26 C25 -99.47(18)
C21 Cr1 C26 C27 -20.23(17)
C11 Cr1 C26 C27 37.6(2)
C22 Cr1 C26 C27 -55.45(18)
C12 Cr1 C26 C27 37.6(4)
C15 Cr1 C26 C27 73.85(18)
C24 Cr1 C26 C27 -125.71(19)
C25 Cr1 C26 C27 -149.1(3)
C23 Cr1 C26 C27 -93.72(18)
C13 Cr1 C26 C27 130.1(2)
C14 Cr1 C26 C27 111.41(18)
C25 C26 C27 C21 -0.8(5)
Cr1 C26 C27 C21 38.8(3)
C25 C26 C27 Cr1 -39.6(3)
C22 C21 C27 C26 13.8(5)
B1 C21 C27 C26 -128.5(3)
Cr1 C21 C27 C26 -40.3(3)
C22 C21 C27 Cr1 54.2(2)
B1 C21 C27 Cr1 -88.19(19)
C21 Cr1 C27 C26 148.5(3)
C11 Cr1 C27 C26 -148.76(18)
C22 Cr1 C27 C26 120.26(19)
C12 Cr1 C27 C26 -165.73(17)
C15 Cr1 C27 C26 -109.54(18)
C24 Cr1 C27 C26 50.17(19)
C25 Cr1 C27 C26 19.14(17)
C23 Cr1 C27 C26 87.88(18)
C13 Cr1 C27 C26 -121.4(2)
C14 Cr1 C27 C26 -88.50(19)
C11 Cr1 C27 C21 62.76(17)
C22 Cr1 C27 C21 -28.21(16)
C12 Cr1 C27 C21 45.8(2)
C15 Cr1 C27 C21 101.98(17)
C24 Cr1 C27 C21 -98.30(17)
C25 Cr1 C27 C21 -129.33(19)
C26 Cr1 C27 C21 -148.5(3)
C23 Cr1 C27 C21 -60.59(18)
C13 Cr1 C27 C21 90.1(3)
C14 Cr1 C27 C21 123.03(17)
